data_2207122
loop_
_publ_author_name
'Venkatraman, Ramaiyer'
'Swesi, Abdurazak T.'
'Bohari M. Yamin'

_publ_section_title
;
 Acetone 4-phenylthiosemicarbazone
;
_journal_coeditor_code AC6214
_journal_issue 11
_journal_name_full 'Acta Crystallographica Section E'
_journal_page_first o3914
_journal_page_last o3916
_journal_paper_doi 10.1107/S1600536805034409
_journal_volume 61
_journal_year 2005
_chemical_formula_iupac 'C10 H13 N3 S'
_chemical_formula_moiety 'C10 H13 N3 S'
_chemical_formula_sum 'C10 H13 N3 S'
_chemical_formula_weight 207.29
_chemical_name_systematic
;
Acetone 4-phenylthiosemicarbazone
;
_space_group_IT_number 14
_symmetry_cell_setting monoclinic
_symmetry_space_group_name_Hall '-P 2ybc'
_symmetry_space_group_name_H-M 'P 1 21/c 1'
_atom_sites_solution_hydrogens geom
_atom_sites_solution_primary direct
_atom_sites_solution_secondary difmap
_audit_creation_method SHELXL97
_cell_angle_alpha 90.00
_cell_angle_beta 102.660(4)
_cell_angle_gamma 90.00
_cell_formula_units_Z 4
_cell_length_a 12.225(3)
_cell_length_b 7.618(2)
_cell_length_c 11.639(3)
_cell_measurement_reflns_used 3919
_cell_measurement_temperature 298(2)
_cell_measurement_theta_max 26.5
_cell_measurement_theta_min 1.7
_cell_volume 1057.6(5)
_computing_cell_refinement 'SAINT (Bruker, 2000)'
_computing_data_collection 'SMART (Bruker, 2000)'
_computing_data_reduction SAINT
_computing_molecular_graphics SHELXTL
_computing_publication_material
;
SHELXTL, PARST (Nardelli, 1995) and PLATON (Spek, 2003)
;
_computing_structure_refinement SHELXTL
_computing_structure_solution 'SHELXTL (Sheldrick, 1997)'
_diffrn_ambient_temperature 298(2)
_diffrn_detector_area_resol_mean 83.66
_diffrn_measured_fraction_theta_full 0.99
_diffrn_measured_fraction_theta_max 0.99
_diffrn_measurement_device_type 'Bruker SMART APEX CCD area-detector'
_diffrn_measurement_method \w
_diffrn_radiation_monochromator graphite
_diffrn_radiation_source 'fine-focus sealed tube'
_diffrn_radiation_type MoK\a
_diffrn_radiation_wavelength 0.71073
_diffrn_reflns_av_R_equivalents 0.0132
_diffrn_reflns_av_sigmaI/netI 0.0148
_diffrn_reflns_limit_h_max 15
_diffrn_reflns_limit_h_min -9
_diffrn_reflns_limit_k_max 7
_diffrn_reflns_limit_k_min -9
_diffrn_reflns_limit_l_max 14
_diffrn_reflns_limit_l_min -13
_diffrn_reflns_number 5827
_diffrn_reflns_theta_full 26.5
_diffrn_reflns_theta_max 26.5
_diffrn_reflns_theta_min 1.7
_diffrn_standards_decay_% 0
_diffrn_standards_interval_time 0
_diffrn_standards_number 0
_exptl_absorpt_coefficient_mu 0.270
_exptl_absorpt_correction_T_max 0.9210
_exptl_absorpt_correction_T_min 0.8927
_exptl_absorpt_correction_type multi-scan
_exptl_absorpt_process_details '(SADABS; Sheldrick, 1996)'
_exptl_crystal_colour colourless
_exptl_crystal_density_diffrn 1.302
_exptl_crystal_density_method 'not measured'
_exptl_crystal_description block
_exptl_crystal_F_000 440
_exptl_crystal_size_max 0.43
_exptl_crystal_size_mid 0.36
_exptl_crystal_size_min 0.31
_refine_diff_density_max 0.29
_refine_diff_density_min -0.39
_refine_ls_extinction_method none
_refine_ls_goodness_of_fit_ref 1.06
_refine_ls_hydrogen_treatment mixed
_refine_ls_matrix_type full
_refine_ls_number_parameters 135
_refine_ls_number_reflns 2187
_refine_ls_number_restraints 0
_refine_ls_restrained_S_all 1.06
_refine_ls_R_factor_all 0.047
_refine_ls_R_factor_gt 0.043
_refine_ls_shift/su_max 0.000
_refine_ls_shift/su_mean 0.000
_refine_ls_structure_factor_coef Fsqd
_refine_ls_weighting_details 'calc w = 1/[\s^2^(Fo^2^)+(0.0727P)^2^+0.3195P] where P = (Fo^2^+2Fc^2^)/3'
_refine_ls_weighting_scheme calc
_refine_ls_wR_factor_gt 0.120
_refine_ls_wR_factor_ref 0.123
_reflns_number_gt 2014
_reflns_number_total 2187
_reflns_threshold_expression I>2\s(I)
_cod_data_source_file ac6214.cif
_cod_data_source_block I
_cod_original_sg_symbol_H-M 'P 21/c'
_cod_database_code 2207122
_cod_database_fobs_code 2207122

loop_
_symmetry_equiv_pos_as_xyz
'x, y, z'
'-x, y+1/2, -z+1/2'
'-x, -y, -z'
'x, -y-1/2, z-1/2'

loop_
_atom_site_label
_atom_site_fract_x
_atom_site_fract_y
_atom_site_fract_z
_atom_site_U_iso_or_equiv
_atom_site_adp_type
_atom_site_calc_flag
_atom_site_refinement_flags
_atom_site_occupancy
_atom_site_type_symbol
S1 0.33274(3) 0.10891(6) 0.46457(4) 0.04602(18) Uani d . 1 S
N1 0.29873(11) 0.1679(2) 0.68258(13) 0.0442(4) Uani d . 1 N
N2 0.47757(11) 0.1156(2) 0.66750(13) 0.0416(3) Uani d . 1 N
N3 0.50346(11) 0.1087(2) 0.78999(12) 0.0425(4) Uani d . 1 N
C1 0.11874(14) 0.2585(3) 0.55732(17) 0.0486(4) Uani d . 1 C
H1A 0.1555 0.3221 0.5089 0.058 Uiso calc R 1 H
C2 0.00275(15) 0.2530(3) 0.53374(18) 0.0555(5) Uani d . 1 C
H2A -0.0384 0.3122 0.4685 0.067 Uiso calc R 1 H
C3 -0.05225(15) 0.1610(3) 0.6056(2) 0.0562(5) Uani d . 1 C
H3B -0.1302 0.1572 0.5886 0.067 Uiso calc R 1 H
C4 0.00807(16) 0.0751(3) 0.7023(2) 0.0586(5) Uani d . 1 C
H4A -0.0290 0.0136 0.7514 0.070 Uiso calc R 1 H
C5 0.12413(15) 0.0796(3) 0.72703(17) 0.0502(4) Uani d . 1 C
H5A 0.1649 0.0224 0.7933 0.060 Uiso calc R 1 H
C6 0.17924(13) 0.1689(2) 0.65340(14) 0.0394(4) Uani d . 1 C
C7 0.36905(13) 0.1316(2) 0.61183(14) 0.0371(3) Uani d . 1 C
C8 0.60570(14) 0.1300(2) 0.84255(15) 0.0382(4) Uani d . 1 C
C9 0.70089(15) 0.1677(3) 0.78572(17) 0.0573(5) Uani d . 1 C
H9A 0.6742 0.1713 0.7018 0.086 Uiso calc R 1 H
H9B 0.7565 0.0773 0.8058 0.086 Uiso calc R 1 H
H9C 0.7335 0.2790 0.8128 0.086 Uiso calc R 1 H
C10 0.63156(17) 0.1176(3) 0.97342(16) 0.0523(5) Uani d . 1 C
H10A 0.5640 0.0930 0.9997 0.078 Uiso calc R 1 H
H10B 0.6626 0.2268 1.0066 0.078 Uiso calc R 1 H
H10C 0.6847 0.0250 0.9983 0.078 Uiso calc R 1 H
H1B 0.3287(17) 0.162(3) 0.7567(19) 0.049(5) Uiso d . 1 H
H2B 0.5211(18) 0.075(3) 0.6281(19) 0.057(6) Uiso d . 1 H

loop_
_atom_site_aniso_label
_atom_site_aniso_U_11
_atom_site_aniso_U_22
_atom_site_aniso_U_33
_atom_site_aniso_U_12
_atom_site_aniso_U_13
_atom_site_aniso_U_23
S1 0.0381(3) 0.0612(3) 0.0374(3) 0.00241(17) 0.00526(18) -0.00531(17)
N1 0.0292(7) 0.0644(9) 0.0379(7) 0.0029(6) 0.0053(5) -0.0052(7)
N2 0.0294(7) 0.0587(9) 0.0367(7) 0.0009(6) 0.0068(6) -0.0045(6)
N3 0.0336(7) 0.0561(9) 0.0372(7) 0.0009(6) 0.0065(6) -0.0023(6)
C1 0.0367(8) 0.0543(10) 0.0542(10) 0.0021(7) 0.0091(7) 0.0065(8)
C2 0.0375(9) 0.0634(12) 0.0605(11) 0.0101(8) -0.0005(8) 0.0007(9)
C3 0.0310(8) 0.0613(11) 0.0758(13) -0.0005(8) 0.0102(8) -0.0110(10)
C4 0.0418(10) 0.0658(12) 0.0742(13) -0.0010(9) 0.0257(9) 0.0009(10)
C5 0.0413(9) 0.0629(11) 0.0483(10) 0.0082(8) 0.0142(7) 0.0030(8)
C6 0.0291(7) 0.0455(8) 0.0431(8) 0.0025(6) 0.0071(6) -0.0072(7)
C7 0.0311(7) 0.0390(8) 0.0408(8) -0.0020(6) 0.0069(6) -0.0021(6)
C8 0.0354(8) 0.0378(8) 0.0399(8) 0.0005(6) 0.0049(6) -0.0032(6)
C9 0.0389(9) 0.0845(14) 0.0471(10) -0.0165(9) 0.0066(8) -0.0065(9)
C10 0.0485(10) 0.0657(12) 0.0404(9) -0.0009(8) 0.0045(8) -0.0027(8)

loop_
_atom_type_symbol
_atom_type_description
_atom_type_scat_dispersion_real
_atom_type_scat_dispersion_imag
_atom_type_scat_source
C C 0.0033 0.0016 'International Tables Vol C Tables 4.2.6.8 and 6.1.1.4'
H H 0.0000 0.0000 'International Tables Vol C Tables 4.2.6.8 and 6.1.1.4'
N N 0.0061 0.0033 'International Tables Vol C Tables 4.2.6.8 and 6.1.1.4'
S S 0.1246 0.1234 'International Tables Vol C Tables 4.2.6.8 and 6.1.1.4'

loop_
_geom_angle_atom_site_label_1
_geom_angle_atom_site_label_2
_geom_angle_atom_site_label_3
_geom_angle
_geom_angle_publ_flag
C7 N1 C6 127.96(14) yes
C7 N1 H1B 114.6(14) ?
C6 N1 H1B 115.3(14) ?
C7 N2 N3 118.33(14) yes
C7 N2 H2B 116.7(15) ?
N3 N2 H2B 121.3(15) ?
C8 N3 N2 117.73(14) yes
C6 C1 C2 119.31(17) ?
C6 C1 H1A 120.3 ?
C2 C1 H1A 120.3 ?
C3 C2 C1 120.76(18) ?
C3 C2 H2A 119.6 ?
C1 C2 H2A 119.6 ?
C4 C3 C2 119.77(17) ?
C4 C3 H3B 120.1 ?
C2 C3 H3B 120.1 ?
C3 C4 C5 120.14(19) ?
C3 C4 H4A 119.9 ?
C5 C4 H4A 119.9 ?
C6 C5 C4 120.01(18) ?
C6 C5 H5A 120.0 ?
C4 C5 H5A 120.0 ?
C1 C6 C5 119.98(15) ?
C1 C6 N1 122.37(16) ?
C5 C6 N1 117.63(15) ?
N1 C7 N2 114.74(15) ?
N1 C7 S1 125.76(12) yes
N2 C7 S1 119.50(12) yes
N3 C8 C9 126.24(16) ?
N3 C8 C10 116.65(16) ?
C9 C8 C10 117.11(15) ?
C8 C9 H9A 109.5 ?
C8 C9 H9B 109.5 ?
H9A C9 H9B 109.5 ?
C8 C9 H9C 109.5 ?
H9A C9 H9C 109.5 ?
H9B C9 H9C 109.5 ?
C8 C10 H10A 109.5 ?
C8 C10 H10B 109.5 ?
H10A C10 H10B 109.5 ?
C8 C10 H10C 109.5 ?
H10A C10 H10C 109.5 ?
H10B C10 H10C 109.5 ?

loop_
_geom_bond_atom_site_label_1
_geom_bond_atom_site_label_2
_geom_bond_distance
_geom_bond_publ_flag
S1 C7 1.6825(17) yes
N1 C7 1.343(2) yes
N1 C6 1.425(2) yes
N1 H1B 0.86(2) ?
N2 C7 1.348(2) yes
N2 N3 1.392(2) yes
N2 H2B 0.83(2) ?
N3 C8 1.276(2) yes
C1 C6 1.379(2) ?
C1 C2 1.385(2) ?
C1 H1A 0.9300 ?
C2 C3 1.374(3) ?
C2 H2A 0.9300 ?
C3 C4 1.369(3) ?
C3 H3B 0.9300 ?
C4 C5 1.385(3) ?
C4 H4A 0.9300 ?
C5 C6 1.380(3) ?
C5 H5A 0.9300 ?
C8 C9 1.487(2) ?
C8 C10 1.489(2) ?
C9 H9A 0.9600 ?
C9 H9B 0.9600 ?
C9 H9C 0.9600 ?
C10 H10A 0.9600 ?
C10 H10B 0.9600 ?
C10 H10C 0.9600 ?

loop_
_geom_hbond_atom_site_label_D
_geom_hbond_atom_site_label_H
_geom_hbond_atom_site_label_A
_geom_hbond_site_symmetry_A
_geom_hbond_distance_DH
_geom_hbond_distance_HA
_geom_hbond_distance_DA
_geom_hbond_angle_DHA
_geom_hbond_publ_flag
N1 H1B N3 1_555 0.86(2) 2.13(2) 2.581(2) 112 yes
C1 H1A S1 1_555 0.93 2.84 3.248(2) 108 yes
N2 H2B S1 3_656 0.83(2) 2.68(2) 3.4969(18) 168 yes
C9 H9A S1 3_656 0.96 2.87 3.546(2) 128 yes

loop_
_geom_torsion_atom_site_label_1
_geom_torsion_atom_site_label_2
_geom_torsion_atom_site_label_3
_geom_torsion_atom_site_label_4
_geom_torsion
C7 N2 N3 C8 -165.89(15)
C6 C1 C2 C3 0.7(3)
C1 C2 C3 C4 0.6(3)
C2 C3 C4 C5 -0.6(3)
C3 C4 C5 C6 -0.8(3)
C2 C1 C6 C5 -2.1(3)
C2 C1 C6 N1 179.62(17)
C4 C5 C6 C1 2.2(3)
C4 C5 C6 N1 -179.47(17)
C7 N1 C6 C1 -50.6(3)
C7 N1 C6 C5 131.11(19)
C6 N1 C7 N2 -170.70(17)
C6 N1 C7 S1 10.3(3)
N3 N2 C7 N1 10.4(2)
N3 N2 C7 S1 -170.54(12)
N2 N3 C8 C9 2.2(3)
N2 N3 C8 C10 -178.57(15)

loop_
_cod_related_entry_id
_cod_related_entry_database
_cod_related_entry_code
1 ChemSpider 794641
